data_4322166
loop_
_publ_author_name
'Alexander J. Norquist'
'Charlotte L. Stern'
'Kenneth R. Poeppelmeier'

_publ_section_title
;
 Cu(C10H9N3)2MOF5.2H2O (M = Nb, Ta): Aligned [MOF5]2- Oxide Fluoride
 Anions
;
_journal_name_full 'Inorganic Chemistry'
_journal_page_first 3448
_journal_page_last 3449
_journal_paper_doi 10.1021/ic990366g
_journal_volume 38
_journal_year 1999
_chemical_formula_moiety 'C20 H22 Cu F5 N6 Nb O3 '
_chemical_formula_sum 'C20 H22 Cu F5 N6 Nb O3'
_chemical_formula_weight 645.88
_space_group_IT_number 14
_symmetry_cell_setting monoclinic
_symmetry_Int_Tables_number 14
_symmetry_space_group_name_Hall '-P 2yn'
_symmetry_space_group_name_H-M 'P 1 21/n 1'
_cell_angle_alpha 90
_cell_angle_beta 91.1550(10)
_cell_angle_gamma 90
_cell_formula_units_Z 4
_cell_length_a 9.4720(4)
_cell_length_b 19.3027(8)
_cell_length_c 13.0634(5)
_cell_measurement_reflns_used 0
_cell_measurement_temperature 296.2
_cell_measurement_theta_max 0.0
_cell_measurement_theta_min 0.0
_cell_volume 2387.96(17)
_computing_cell_refinement 'MSC/AFC Diffractometer Control'
_computing_data_collection 'MSC/AFC Diffractometer Control'
_computing_data_reduction 'teXsan for Windows (MSC, 1997)'
_computing_publication_material 'teXsan for Windows (MSC, 1997)'
_computing_structure_refinement 'teXsan for Windows (MSC, 1997)'
_computing_structure_solution
;
SHELX97 (Sheldrick, 1997)
;
_diffrn_ambient_temperature 153(1)
_diffrn_measurement_device 'Rigaku CCD'
_diffrn_measurement_method \w-2\q
_diffrn_orient_matrix_UB_11 0.00000
_diffrn_orient_matrix_UB_12 0.00000
_diffrn_orient_matrix_UB_13 0.00000
_diffrn_orient_matrix_UB_21 0.00000
_diffrn_orient_matrix_UB_22 0.00000
_diffrn_orient_matrix_UB_23 0.00000
_diffrn_orient_matrix_UB_31 0.00000
_diffrn_orient_matrix_UB_32 0.00000
_diffrn_orient_matrix_UB_33 0.00000
_diffrn_radiation_detector 'scintillation counter'
_diffrn_radiation_monochromator graphite
_diffrn_radiation_source 'Rigaku rotating anode'
_diffrn_radiation_type 'Mo K\a'
_diffrn_radiation_wavelength 0.7107
_diffrn_reflns_av_R_equivalents 0.02055
_diffrn_reflns_av_sigmaI/netI 0.031
_diffrn_reflns_limit_h_max 7
_diffrn_reflns_limit_h_min -12
_diffrn_reflns_limit_k_max 25
_diffrn_reflns_limit_k_min -25
_diffrn_reflns_limit_l_max 17
_diffrn_reflns_limit_l_min -17
_diffrn_reflns_number 15390
_diffrn_reflns_reduction_process 'Lp corrections applied'
_diffrn_reflns_theta_max 28.28
_diffrn_reflns_theta_min 1.05
_diffrn_standards_decay_% 0.00
_diffrn_standards_interval_count 0
_diffrn_standards_number 0
_exptl_absorpt_coefficient_mu 1.445
_exptl_absorpt_correction_type none
_exptl_crystal_colour green
_exptl_crystal_density_diffrn 1.796
_exptl_crystal_density_meas 1.779(2)
_exptl_crystal_density_method 'flotation pycnometry'
_exptl_crystal_description block
_exptl_crystal_F_000 1292.00
_exptl_crystal_size_max 0.00
_exptl_crystal_size_mid 0.00
_exptl_crystal_size_min 0.00
_refine_diff_density_max 0.57
_refine_diff_density_min -0.45
_refine_ls_extinction_coef 0.000000206(12)
_refine_ls_extinction_expression 'equ(3) Acta Cryst.(1968) A24, p213.'
_refine_ls_extinction_method 'Zachariasen (1967)'
_refine_ls_goodness_of_fit_all 2.002
_refine_ls_goodness_of_fit_ref 2.000
_refine_ls_hydrogen_treatment refall
_refine_ls_matrix_type full
_refine_ls_number_constraints 0
_refine_ls_number_parameters 414
_refine_ls_number_reflns 4708
_refine_ls_number_restraints 0
_refine_ls_R_factor_all 0.0234
_refine_ls_R_factor_gt 0.0230
_refine_ls_shift/su_max 0.0000
_refine_ls_shift/su_mean 0.0001
_refine_ls_structure_factor_coef F
_refine_ls_weighting_details 'w = 1/[\s^2^(Fo)]'
_refine_ls_weighting_scheme sigma
_refine_ls_wR_factor_all 0.0250
_refine_ls_wR_factor_ref 0.0250
_reflns_number_gt 4708
_reflns_number_total 5803
_reflns_threshold_expression I>3.00\s(I)
_cod_data_source_file ic990366g_1.cif
_cod_data_source_block '_s88g_Cu(dpa)2NbOF5.2H2O'
_cod_original_cell_volume 2388.0(2)
_cod_original_sg_symbol_H-M 'P 21/n '
_cod_original_formula_sum 'C20 H22 Cu F5 N6 Nb O3 '
_cod_database_code 4322166

loop_
_symmetry_equiv_pos_as_xyz
'   +x,   +y,   +z'
1/2-x,1/2+y,1/2-z
'   -x,   -y,   -z'
1/2+x,1/2-y,1/2+z

loop_
_atom_site_label
_atom_site_fract_x
_atom_site_fract_y
_atom_site_fract_z
_atom_site_U_iso_or_equiv
_atom_site_occupancy
_atom_site_refinement_flags
_atom_site_adp_type
_atom_site_calc_flag
_atom_site_calc_attached_atom
Nb(1) 0.85244(1) -0.089392(7) 0.628304(10) 0.01443(3) 1.000 . Uani d ?
Cu(1) 0.97482(2) 0.086081(9) 0.70786(1) 0.01581(5) 1.000 . Uani d ?
F(1) 0.73781(10) -0.10439(5) 0.74891(7) 0.0286(3) 1.000 . Uani d ?
F(2) 1.00527(10) -0.13486(5) 0.70045(7) 0.0298(3) 1.000 . Uani d ?
F(3) 0.95327(10) -0.09647(5) 0.50197(7) 0.0280(3) 1.000 . Uani d ?
F(4) 0.68173(9) -0.06288(5) 0.55558(7) 0.0287(3) 1.000 . Uani d ?
F(5) 0.78780(10) -0.18947(5) 0.59415(7) 0.0273(3) 1.000 . Uani d ?
O(1) 0.90427(10) -0.00413(5) 0.65866(8) 0.0185(3) 1.000 . Uani d ?
O(2) 0.6238(2) -0.12215(8) 0.93916(11) 0.0304(4) 1.000 . Uani d ?
O(3) 1.0105(2) -0.25207(9) 0.4948(1) 0.0470(5) 1.000 . Uani d ?
N(1) 1.06518(13) 0.18140(6) 0.72741(10) 0.0175(3) 1.000 . Uani d ?
N(2) 0.8446(1) 0.22774(7) 0.76999(11) 0.0208(4) 1.000 . Uani d ?
N(3) 0.79909(13) 0.13420(6) 0.65810(9) 0.0167(3) 1.000 . Uani d ?
N(4) 1.15812(13) 0.03977(6) 0.74550(9) 0.0170(3) 1.000 . Uani d ?
N(5) 1.1643(1) 0.08039(7) 0.91703(10) 0.0213(4) 1.000 . Uani d ?
N(6) 0.92220(13) 0.07857(7) 0.87073(10) 0.0198(3) 1.000 . Uani d ?
C(1) 1.2072(2) 0.19094(9) 0.72291(13) 0.0222(4) 1.000 . Uani d ?
C(2) 1.2756(2) 0.24571(9) 0.7675(1) 0.0284(5) 1.000 . Uani d ?
C(3) 1.1966(2) 0.29534(9) 0.8188(1) 0.0298(5) 1.000 . Uani d ?
C(4) 1.0534(2) 0.28916(9) 0.81928(13) 0.0250(4) 1.000 . Uani d ?
C(5) 0.9899(2) 0.23141(8) 0.77159(11) 0.0188(4) 1.000 . Uani d ?
C(6) 0.7587(2) 0.19516(8) 0.69811(11) 0.0179(4) 1.000 . Uani d ?
C(7) 0.6310(2) 0.22690(8) 0.67059(13) 0.0220(4) 1.000 . Uani d ?
C(8) 0.5426(2) 0.19454(9) 0.60061(13) 0.0236(4) 1.000 . Uani d ?
C(9) 0.5825(2) 0.13144(9) 0.55966(12) 0.0226(4) 1.000 . Uani d ?
C(10) 0.7102(2) 0.10367(8) 0.58799(13) 0.0210(4) 1.000 . Uani d ?
C(11) 1.2269(2) 0.00818(8) 0.66843(12) 0.0206(4) 1.000 . Uani d ?
C(12) 1.3654(2) -0.01135(9) 0.67506(13) 0.0253(5) 1.000 . Uani d ?
C(13) 1.4390(2) 0.00020(9) 0.7667(1) 0.0263(5) 1.000 . Uani d ?
C(14) 1.3709(2) 0.03021(9) 0.84664(13) 0.0243(4) 1.000 . Uani d ?
C(15) 1.2281(2) 0.04954(8) 0.83499(12) 0.0185(4) 1.000 . Uani d ?
C(16) 1.0232(2) 0.08629(8) 0.94290(12) 0.0187(4) 1.000 . Uani d ?
C(17) 0.9926(2) 0.10045(9) 1.04534(12) 0.0236(4) 1.000 . Uani d ?
C(18) 0.8540(2) 0.10732(9) 1.07275(13) 0.0283(5) 1.000 . Uani d ?
C(19) 0.7478(2) 0.09867(9) 0.9986(1) 0.0287(5) 1.000 . Uani d ?
C(20) 0.7867(2) 0.08427(9) 0.90129(13) 0.0246(4) 1.000 . Uani d ?
H(1) 1.255(2) 0.1584(8) 0.6886(11) 0.012(4) 1.000 . Uiso d ?
H(2) 1.369(2) 0.2491(9) 0.7630(13) 0.030(5) 1.000 . Uiso d ?
H(3) 1.241(2) 0.3327(10) 0.848(1) 0.042(6) 1.000 . Uiso d ?
H(4) 1.000(2) 0.3183(9) 0.8502(13) 0.028(5) 1.000 . Uiso d ?
H(5) 0.810(2) 0.2568(9) 0.8020(12) 0.021(5) 1.000 . Uiso d ?
H(6) 0.607(2) 0.2696(8) 0.6982(12) 0.023(5) 1.000 . Uiso d ?
H(7) 0.461(2) 0.2161(9) 0.5804(13) 0.032(5) 1.000 . Uiso d ?
H(8) 0.526(2) 0.1078(9) 0.5158(13) 0.029(5) 1.000 . Uiso d ?
H(9) 0.736(2) 0.0668(8) 0.5602(11) 0.013(4) 1.000 . Uiso d ?
H(10) 1.173(2) 0.0020(8) 0.6068(11) 0.018(4) 1.000 . Uiso d ?
H(11) 1.410(2) -0.0290(8) 0.6225(13) 0.024(5) 1.000 . Uiso d ?
H(12) 1.530(2) -0.0111(8) 0.7723(12) 0.022(5) 1.000 . Uiso d ?
H(13) 1.409(2) 0.0365(8) 0.9061(12) 0.021(5) 1.000 . Uiso d ?
H(14) 1.216(2) 0.0901(9) 0.9598(13) 0.021(5) 1.000 . Uiso d ?
H(15) 1.064(2) 0.1024(8) 1.0909(12) 0.024(5) 1.000 . Uiso d ?
H(16) 0.837(2) 0.1176(9) 1.1395(13) 0.028(5) 1.000 . Uiso d ?
H(17) 0.665(2) 0.1024(8) 1.0174(12) 0.022(5) 1.000 . Uiso d ?
H(18) 0.721(2) 0.0788(8) 0.8512(12) 0.022(5) 1.000 . Uiso d ?
H(19) 0.644(2) -0.1205(10) 0.889(1) 0.027(6) 1.000 . Uiso d ?
H(20) 0.603(2) -0.1579(11) 0.950(2) 0.057(9) 1.000 . Uiso d ?
H(21) 1.040(3) -0.222(2) 0.485(3) 0.114(13) 1.000 . Uiso d ?
H(22) 0.933(2) -0.2443(11) 0.519(2) 0.050(7) 1.000 . Uiso d ?

loop_
_atom_site_aniso_label
_atom_site_aniso_U_11
_atom_site_aniso_U_22
_atom_site_aniso_U_33
_atom_site_aniso_U_12
_atom_site_aniso_U_13
_atom_site_aniso_U_23
Nb(1) 0.01479(7) 0.01263(7) 0.01586(7) -0.00081(6) 0.00034(5) 0.00059(5)
Cu(1) 0.01515(9) 0.01339(9) 0.01879(10) 0.00037(7) -0.00207(7) -0.00201(8)
F(1) 0.0322(5) 0.0318(6) 0.0223(5) -0.0026(4) 0.0105(4) 0.0011(4)
F(2) 0.0259(5) 0.0237(5) 0.0393(6) 0.0073(4) -0.0085(4) 0.0058(5)
F(3) 0.0348(6) 0.0254(5) 0.0244(5) -0.0030(4) 0.0122(4) -0.0010(4)
F(4) 0.0211(5) 0.0294(5) 0.0351(6) -0.0024(4) -0.0122(4) 0.0016(5)
F(5) 0.0366(6) 0.0162(5) 0.0294(5) -0.0085(4) 0.0070(4) -0.0025(4)
O(1) 0.0189(6) 0.0139(5) 0.0226(6) -0.0003(4) -0.0045(4) -0.0010(5)
O(2) 0.0327(8) 0.0398(9) 0.0188(7) -0.0091(6) 0.0024(6) -0.0005(6)
O(3) 0.0549(11) 0.0367(9) 0.0501(10) 0.0111(8) 0.0177(8) -0.0034(8)
N(1) 0.0173(6) 0.0145(6) 0.0206(7) 0.0004(5) 0.0004(5) -0.0016(5)
N(2) 0.0181(7) 0.0195(7) 0.0248(8) 0.0028(6) 0.0003(6) -0.0104(6)
N(3) 0.0172(6) 0.0148(6) 0.0180(7) 0.0010(5) -0.0029(5) -0.0011(5)
N(4) 0.0176(7) 0.0143(6) 0.0190(7) 0.0005(5) -0.0004(5) -0.0002(5)
N(5) 0.0171(7) 0.0299(8) 0.0169(7) -0.0013(6) -0.0030(5) -0.0060(6)
N(6) 0.0194(7) 0.0204(7) 0.0197(7) -0.0010(5) 0.0001(5) 0.0003(5)
C(1) 0.0201(8) 0.0186(8) 0.0282(9) 0.0003(7) 0.0064(7) -0.0020(7)
C(2) 0.0164(9) 0.0280(9) 0.0408(11) -0.0052(7) 0.0047(7) -0.0065(8)
C(3) 0.0266(9) 0.0245(9) 0.0382(11) -0.0085(8) 0.0008(8) -0.0103(8)
C(4) 0.0234(9) 0.0217(9) 0.0298(9) -0.0002(7) 0.0026(7) -0.0104(7)
C(5) 0.0204(8) 0.0188(8) 0.0172(8) -0.0003(6) -0.0012(6) -0.0011(6)
C(6) 0.0178(8) 0.0184(8) 0.0174(8) -0.0007(6) 0.0018(6) -0.0016(6)
C(7) 0.0199(8) 0.0199(8) 0.0262(9) 0.0033(7) 0.0017(7) -0.0042(7)
C(8) 0.0171(8) 0.0265(9) 0.0272(9) 0.0042(7) -0.0021(7) 0.0003(7)
C(9) 0.0234(9) 0.0234(8) 0.0208(9) -0.0025(7) -0.0047(7) -0.0021(7)
C(10) 0.0230(9) 0.0159(8) 0.0238(8) 0.0000(6) -0.0042(7) -0.0005(7)
C(11) 0.0237(9) 0.0180(8) 0.0200(8) 0.0004(7) -0.0000(7) -0.0016(7)
C(12) 0.0259(9) 0.0252(9) 0.0249(9) 0.0037(7) 0.0051(7) -0.0047(7)
C(13) 0.0169(8) 0.0275(9) 0.0345(10) 0.0043(7) 0.0006(7) 0.0005(8)
C(14) 0.0208(9) 0.0288(9) 0.0230(9) 0.0010(7) -0.0042(7) -0.0008(7)
C(15) 0.0185(8) 0.0175(8) 0.0197(8) -0.0004(6) 0.0005(6) 0.0005(6)
C(16) 0.0195(8) 0.0161(7) 0.0204(8) -0.0008(6) 0.0016(6) 0.0000(6)
C(17) 0.0257(9) 0.0266(9) 0.0183(8) 0.0003(7) -0.0007(7) -0.0031(7)
C(18) 0.0334(10) 0.0310(10) 0.0207(9) 0.0013(8) 0.0079(7) -0.0013(7)
C(19) 0.0195(9) 0.0355(10) 0.0314(10) 0.0012(8) 0.0084(7) 0.0044(8)
C(20) 0.0190(8) 0.0293(9) 0.0254(9) -0.0023(7) -0.0010(7) 0.0045(8)

loop_
_atom_type_symbol
_atom_type_oxidation_number
_atom_type_number_in_cell
_atom_type_scat_dispersion_real
_atom_type_scat_dispersion_imag
_atom_type_scat_source
C 0 80 0.002 0.002
;International Tables for Crystallography
(1992, Vol. C, Table 6.1.1.2)
;
H 0 88 0.000 0.000
;International Tables for Crystallography
(1992, Vol. C, Table 6.1.1.2)
;
N 0 24 0.004 0.003
;International Tables for Crystallography
(1992, Vol. C, Table 6.1.1.2)
;
O 0 12 0.008 0.006
;International Tables for Crystallography
(1992, Vol. C, Table 6.1.1.2)
;
F 0 20 0.014 0.010
;International Tables for Crystallography
(1992, Vol. C, Table 6.1.1.2)
;
Cu 0 4 0.263 1.266
;International Tables for Crystallography
(1992, Vol. C, Tables 4.2.6.8 and 6.1.1.1)
;
Nb 0 4 -2.197 0.621
;International Tables for Crystallography
(1992, Vol. C, Tables 4.2.6.8 and 6.1.1.1)
;

loop_
_geom_angle_atom_site_label_1
_geom_angle_atom_site_label_2
_geom_angle_atom_site_label_3
_geom_angle
_geom_angle_site_symmetry_1
_geom_angle_site_symmetry_2
_geom_angle_site_symmetry_3
_geom_angle_publ_flag
F1 NB1 F2 87.84(6) . . . ?
F1 NB1 F3 166.66(6) . . . ?
F1 NB1 F4 87.85(6) . . . ?
F1 NB1 F5 82.46(5) . . . ?
F1 NB1 O1 96.54(6) . . . ?
F2 NB1 F3 90.36(6) . . . ?
F2 NB1 F4 167.98(6) . . . ?
F2 NB1 F5 84.05(6) . . . ?
F2 NB1 O1 96.46(6) . . . ?
F3 NB1 F4 91.26(6) . . . ?
F3 NB1 F5 84.20(5) . . . ?
F3 NB1 O1 96.80(6) . . . ?
F4 NB1 F5 84.27(6) . . . ?
F4 NB1 O1 95.17(6) . . . ?
F5 NB1 O1 178.87(6) . . . ?
F3 CU1 O1 80.45(5) 3_756 3_756 3_756 ?
F3 CU1 N1 87.08(6) 3_756 3_756 3_756 ?
F3 CU1 N3 82.43(6) 3_756 3_756 3_756 ?
F3 CU1 N4 92.56(6) 3_756 3_756 3_756 ?
F3 CU1 N6 179.19(5) 3_756 3_756 3_756 ?
F3 CU1 C11 69.43(5) 3_756 3_756 3_756 ?
F3 CU1 H10 54.3(4) 3_756 3_756 3_756 no
O1 CU1 N1 167.45(7) . . . ?
O1 CU1 N3 91.71(6) . . . ?
O1 CU1 N4 88.41(6) . . . ?
O1 CU1 N6 100.11(6) . . . ?
O1 CU1 C11 75.91(6) . . . ?
O1 CU1 H10 64.1(4) . . . no
N1 CU1 N3 88.06(7) . . . ?
N1 CU1 N4 90.71(7) . . . ?
N1 CU1 N6 92.34(7) . . . ?
N1 CU1 C11 98.40(7) . . . ?
N1 CU1 H10 107.2(4) . . . no
N3 CU1 N4 174.90(7) . . . ?
N3 CU1 N6 98.13(7) . . . ?
N3 CU1 C11 150.63(7) . . . ?
N3 CU1 H10 132.0(4) . . . no
N4 CU1 N6 86.87(7) . . . ?
N4 CU1 C11 24.95(7) . . . ?
N4 CU1 H10 43.9(4) . . . no
N6 CU1 C11 110.11(7) . . . ?
N6 CU1 H10 125.4(4) . . . no
C11 CU1 H10 19.2(4) . . . no

loop_
_geom_bond_atom_site_label_1
_geom_bond_atom_site_label_2
_geom_bond_distance
_geom_bond_site_symmetry_1
_geom_bond_site_symmetry_2
_geom_bond_publ_flag
NB1 F1 1.9530(13) . . ?
NB1 F2 1.9233(12) . . ?
NB1 F3 1.9282(13) . . ?
NB1 F4 1.9280(12) . . ?
NB1 F5 2.0724(12) . . ?
NB1 O1 1.760(1) . . ?
CU1 F3 2.8448(13) . . ?
CU1 O1 1.968(1) . . ?
CU1 N1 2.043(2) . . ?
CU1 N3 2.003(2) . . ?
CU1 N4 2.005(2) . . ?
CU1 N6 2.200(2) . . ?
